data_7705869
loop_
_publ_author_name
'Huang, Po-Jung'
'Miyasaka, Hitoshi'

_publ_section_title
;
 Canting angle dependence of single-chain magnet behaviour in
 chirality-introduced antiferromagnetic chains of acetate-bridged
 manganese(III) salen-type complexes.
;
_journal_issue 46
_journal_name_full 'Dalton transactions (Cambridge, England : 2003)'
_journal_page_first 16970
_journal_page_last 16978
_journal_paper_doi 10.1039/d0dt03615c
_journal_volume 49
_journal_year 2020
_chemical_absolute_configuration syn
_chemical_formula_moiety '2(C30 H23 Cl2 Mn N2 O4), 0.7(O1)'
_chemical_formula_sum 'C60 H46 Cl4 Mn2 N4 O8.7'
_chemical_formula_weight 1213.89
_space_group_crystal_system orthorhombic
_space_group_IT_number 19
_space_group_name_Hall 'P 2ac 2ab'
_space_group_name_H-M_alt 'P 21 21 21'
_atom_sites_solution_hydrogens geom
_atom_sites_solution_primary dual
_audit_creation_date 2019-11-20
_audit_creation_method
;
Olex2 1.2
(compiled 2018.05.29 svn.r3508 for OlexSys, GUI svn.r5506)
;
_audit_update_record
;
2020-10-08 deposited with the CCDC.	2020-11-11 downloaded from the CCDC.
;
_cell_angle_alpha 90
_cell_angle_beta 90
_cell_angle_gamma 90
_cell_formula_units_Z 4
_cell_length_a 6.5703(2)
_cell_length_b 17.9817(4)
_cell_length_c 45.3393(13)
_cell_measurement_reflns_used 16663
_cell_measurement_temperature 103
_cell_measurement_theta_max 30.9780
_cell_measurement_theta_min 1.7460
_cell_volume 5356.6(3)
_computing_cell_refinement 'CrysAlisPro 1.171.39.46 (Rigaku OD, 2018)'
_computing_data_collection 'CrysAlisPro 1.171.39.46 (Rigaku OD, 2018)'
_computing_data_reduction 'CrysAlisPro 1.171.39.46 (Rigaku OD, 2018)'
_computing_molecular_graphics 'Olex2 (Dolomanov et al., 2009)'
_computing_publication_material 'Olex2 (Dolomanov et al., 2009)'
_computing_structure_refinement 'ShelXL (Sheldrick, 2015)'
_computing_structure_solution 'ShelXT (Sheldrick, 2015)'
_diffrn_ambient_temperature 103
_diffrn_detector CCD
_diffrn_detector_area_resol_mean 28.626
_diffrn_detector_type 'Rigaku Saturn724+'
_diffrn_measured_fraction_theta_full 0.999
_diffrn_measured_fraction_theta_max 0.938
_diffrn_measurement_details
;
List of Runs (angles in degrees, time in seconds):

  # Type    Start    End  Width  t~exp~   \w     \q     \k     \f   Frames
#--------------------------------------------------------------------------
  1  \w   -110.00  70.00   0.50   10.00    --  -20.00  45.00   0.00  360
  2  \w   -110.00  70.00   0.50   10.00    --  -20.00  45.00  90.00  360
;
_diffrn_measurement_device 'AFC10: Fixed Chi 2 circle'
_diffrn_measurement_device_type 'Rigaku Saturn724+ (2x2 bin mode)'
_diffrn_measurement_method 'profile data from \w-scans'
_diffrn_orient_matrix_type 'CrysAlisPro convention (1999,Acta A55,543-557)'
_diffrn_orient_matrix_UB_11 0.0431422000
_diffrn_orient_matrix_UB_12 0.0189210000
_diffrn_orient_matrix_UB_13 0.0122083000
_diffrn_orient_matrix_UB_21 -0.0818253000
_diffrn_orient_matrix_UB_22 0.0257541000
_diffrn_orient_matrix_UB_23 -0.0001972000
_diffrn_orient_matrix_UB_31 -0.0557147000
_diffrn_orient_matrix_UB_32 -0.0231633000
_diffrn_orient_matrix_UB_33 0.0097575000
_diffrn_radiation_collimation 0.3
_diffrn_radiation_monochromator Confocal
_diffrn_radiation_probe x-ray
_diffrn_radiation_type MoK\a
_diffrn_radiation_wavelength 0.71073
_diffrn_reflns_av_R_equivalents 0.1065
_diffrn_reflns_av_unetI/netI 0.1442
_diffrn_reflns_Laue_measured_fraction_full 0.999
_diffrn_reflns_Laue_measured_fraction_max 0.938
_diffrn_reflns_limit_h_max 7
_diffrn_reflns_limit_h_min -9
_diffrn_reflns_limit_k_max 24
_diffrn_reflns_limit_k_min -19
_diffrn_reflns_limit_l_max 65
_diffrn_reflns_limit_l_min -62
_diffrn_reflns_number 52231
_diffrn_reflns_point_group_measured_fraction_full 1.000
_diffrn_reflns_point_group_measured_fraction_max 0.915
_diffrn_reflns_theta_full 25.242
_diffrn_reflns_theta_max 31.393
_diffrn_reflns_theta_min 1.760
_diffrn_source 'Rotating Anode'
_diffrn_source_current 24.0
_diffrn_source_power 1.2
_diffrn_source_target Mo
_diffrn_source_type 'Rotating Anode'
_diffrn_source_voltage 50.0
_exptl_absorpt_coefficient_mu 0.734
_exptl_absorpt_correction_T_max 1.00000
_exptl_absorpt_correction_T_min 0.52656
_exptl_absorpt_correction_type multi-scan
_exptl_absorpt_process_details
;
CrysAlisPro 1.171.39.46 (Rigaku Oxford Diffraction, 2018)
Empirical absorption correction using spherical harmonics,
 implemented in SCALE3 ABSPACK scaling algorithm.
;
_exptl_crystal_colour brown
_exptl_crystal_colour_primary brown
_exptl_crystal_density_diffrn 1.505
_exptl_crystal_description needle
_exptl_crystal_F_000 2486
_exptl_crystal_size_max 0.236
_exptl_crystal_size_mid 0.036
_exptl_crystal_size_min 0.019
_refine_diff_density_max 0.512
_refine_diff_density_min -0.417
_refine_diff_density_rms 0.111
_refine_ls_abs_structure_details
;
 Flack x determined using 3005 quotients [(I+)-(I-)]/[(I+)+(I-)]
 (Parsons, Flack and Wagner, Acta Cryst. B69 (2013) 249-259).
;
_refine_ls_abs_structure_Flack -0.016(15)
_refine_ls_extinction_method none
_refine_ls_goodness_of_fit_ref 0.999
_refine_ls_hydrogen_treatment constr
_refine_ls_matrix_type full
_refine_ls_number_parameters 714
_refine_ls_number_reflns 16175
_refine_ls_number_restraints 72
_refine_ls_restrained_S_all 0.997
_refine_ls_R_factor_all 0.1266
_refine_ls_R_factor_gt 0.0696
_refine_ls_shift/su_max 0.001
_refine_ls_shift/su_mean 0.000
_refine_ls_structure_factor_coef Fsqd
_refine_ls_weighting_details 'w=1/[\s^2^(Fo^2^)+(0.0449P)^2^] where P=(Fo^2^+2Fc^2^)/3'
_refine_ls_weighting_scheme calc
_refine_ls_wR_factor_gt 0.1095
_refine_ls_wR_factor_ref 0.1271
_reflns_Friedel_coverage 0.750
_reflns_Friedel_fraction_full 1.000
_reflns_Friedel_fraction_max 0.886
_reflns_number_gt 10522
_reflns_number_total 16175
_reflns_threshold_expression 'I > 2\s(I)'
_cod_data_source_file d0dt03615c2.cif
_cod_data_source_block mn-oac-clsal-ssdpeda
_cod_original_formula_sum 'C60 H46 Cl4 Mn2 N4 O8.70'
_cod_database_code 7705869
_shelx_shelxl_version_number 2014/7
_chemical_oxdiff_formula 'C30 H23.7 Cl2 Mn N2 O4.35'
_shelx_space_group_comment
;
The symmetry employed for this shelxl refinement is uniquely defined
by the following loop, which should always be used as a source of
symmetry information in preference to the above space-group names.
They are only intended as comments.
;
_reflns_odcompleteness_completeness 93.79
_reflns_odcompleteness_iscentric 1
_reflns_odcompleteness_theta 31.32
_olex2_refinement_description
;
1. Fixed Uiso
 At 1.2 times of:
  All C(H) groups
 At 1.5 times of:
  All C(H,H,H) groups
2. Rigid bond restraints
 C31, C36, C37, C32, N3, O5
 with sigma for 1-2 distances of 0.004 and sigma for 1-3 distances of 0.008
 C28, C27, C23, C22, O2
 with sigma for 1-2 distances of 0.004 and sigma for 1-3 distances of 0.008
3. Uiso/Uaniso restraints and constraints
C31 \\sim C36 \\sim C37 \\sim C32 \\sim N3 \\sim O5: within 2A with sigma of
0.002 and sigma for terminal atoms of 0.004
C28 \\sim C27 \\sim C23 \\sim C22 \\sim O2: within 2A with sigma of 0.002 and
sigma for terminal atoms of 0.004
4. Others
 Fixed Sof: O9(0.7)
5.a Ternary CH refined with riding coordinates:
 C38(H38), C15(H15), C45(H45), C8(H8)
5.b Aromatic/amide H refined with riding coordinates:
 C52(H52), C35(H35), C56(H56), C24(H24), C57(H57), C2(H2), C26(H26), C40(H40),
 C37(H37), C3(H3), C54(H54), C17(H17), C47(H47), C27(H27), C21(H21), C32(H32),
 C44(H44), C5(H5), C22(H22), C18(H18), C19(H19), C7(H7), C10(H10), C41(H41),
 C51(H51), C14(H14), C48(H48), C50(H50), C43(H43), C20(H20), C13(H13), C33(H33),
  C11(H11), C12(H12), C42(H42), C49(H49)
5.c Idealised Me refined as rotating group:
 C60(H60A,H60B,H60C), C30(H30A,H30B,H30C)
;
_olex2_submission_special_instructions 'No special instructions were received'
_oxdiff_exptl_absorpt_empirical_details
;
Empirical correction (ABSPACK) includes:
- Absorption correction using spherical harmonics
- Frame scaling
- Detector area scaling
;
_oxdiff_exptl_absorpt_empirical_full_max 1.790
_oxdiff_exptl_absorpt_empirical_full_min 0.666

loop_
_space_group_symop_operation_xyz
'x, y, z'
'-x+1/2, -y, z+1/2'
'-x, y+1/2, -z+1/2'
'x+1/2, -y+1/2, -z'

loop_
_atom_site_label
_atom_site_type_symbol
_atom_site_fract_x
_atom_site_fract_y
_atom_site_fract_z
_atom_site_U_iso_or_equiv
_atom_site_adp_type
_atom_site_occupancy
_atom_site_site_symmetry_order
_atom_site_calc_flag
_atom_site_refinement_flags_posn
_atom_site_refinement_flags_adp
_atom_site_refinement_flags_occupancy
_atom_site_disorder_assembly
_atom_site_disorder_group
Mn2 Mn 0.43366(12) 0.50619(4) 0.61955(2) 0.01082(17) Uani 1 1 d . . . . .
Mn1 Mn 0.48142(12) 0.46881(4) 0.37535(2) 0.01142(18) Uani 1 1 d . . . . .
Cl2 Cl 0.4366(2) 0.85554(6) 0.32960(3) 0.0194(3) Uani 1 1 d . . . . .
Cl4 Cl 0.4689(2) 0.12879(6) 0.56252(3) 0.0202(3) Uani 1 1 d . . . . .
Cl3 Cl 0.4660(2) 0.84175(7) 0.70837(3) 0.0251(3) Uani 1 1 d . . . . .
Cl1 Cl 0.4235(2) 0.11802(7) 0.45439(3) 0.0272(4) Uani 1 1 d . . . . .
O5 O 0.4216(5) 0.53995(18) 0.65891(8) 0.0141(7) Uani 1 1 d . U . . .
O6 O 0.4419(6) 0.40543(17) 0.63139(7) 0.0132(8) Uani 1 1 d . . . . .
O3 O 0.1486(5) 0.45988(19) 0.37017(9) 0.0154(9) Uani 1 1 d . . . . .
O1 O 0.4944(6) 0.42613(17) 0.41295(7) 0.0156(8) Uani 1 1 d . . . . .
O8 O 1.0998(5) 0.5106(2) 0.61049(8) 0.0158(8) Uani 1 1 d . . . . .
O2 O 0.4765(5) 0.56753(17) 0.39044(7) 0.0135(7) Uani 1 1 d . U . . .
O4 O -0.1859(5) 0.4667(2) 0.36609(9) 0.0165(9) Uani 1 1 d . . . . .
O7 O 0.7660(5) 0.5215(2) 0.61364(8) 0.0171(9) Uani 1 1 d . . . . .
N3 N 0.4125(6) 0.6091(2) 0.60369(9) 0.0103(8) Uani 1 1 d . U . . .
N2 N 0.4660(6) 0.5037(2) 0.33375(9) 0.0115(9) Uani 1 1 d . . . . .
N4 N 0.4521(6) 0.4799(2) 0.57692(9) 0.0104(9) Uani 1 1 d . . . . .
N1 N 0.4960(6) 0.3688(2) 0.35617(9) 0.0116(9) Uani 1 1 d . . . . .
C39 C 0.3940(8) 0.6831(3) 0.55628(12) 0.0130(12) Uani 1 1 d . . . . .
C58 C 0.4448(8) 0.3456(2) 0.61451(11) 0.0108(10) Uani 1 1 d . . . . .
C52 C 0.4478(8) 0.4136(3) 0.56631(11) 0.0124(11) Uani 1 1 d . . . . .
H52 H 0.4476 0.4088 0.5454 0.015 Uiso 1 1 calc R . . . .
C35 C 0.4509(8) 0.7447(3) 0.66321(11) 0.0126(11) Uani 1 1 d . . . . .
H35 H 0.4548 0.7874 0.6509 0.015 Uiso 1 1 calc R . . . .
C56 C 0.4605(8) 0.2095(3) 0.61302(12) 0.0167(12) Uani 1 1 d . . . . .
H56 H 0.4675 0.1632 0.6231 0.020 Uiso 1 1 calc R . . . .
C24 C 0.4493(8) 0.7065(3) 0.33081(12) 0.0151(11) Uani 1 1 d . . . . .
H24 H 0.4431 0.7097 0.3099 0.018 Uiso 1 1 calc R . . . .
C23 C 0.4592(8) 0.6358(3) 0.34463(11) 0.0133(8) Uani 1 1 d . U . . .
C57 C 0.4531(8) 0.2758(3) 0.62904(12) 0.0145(11) Uani 1 1 d . . . . .
H57 H 0.4535 0.2742 0.6500 0.017 Uiso 1 1 calc R . . . .
C2 C 0.4703(8) 0.3394(3) 0.45157(12) 0.0176(12) Uani 1 1 d . . . . .
H2 H 0.4791 0.3787 0.4655 0.021 Uiso 1 1 calc R . . . .
C6 C 0.4622(8) 0.2964(3) 0.40070(12) 0.0130(11) Uani 1 1 d . . . . .
C1 C 0.4742(8) 0.3559(3) 0.42107(11) 0.0138(11) Uani 1 1 d . . . . .
C26 C 0.4580(8) 0.7666(2) 0.37799(12) 0.0152(11) Uani 1 1 d . . . . .
H26 H 0.4572 0.8111 0.3893 0.018 Uiso 1 1 calc R . . . .
C53 C 0.4432(8) 0.3454(3) 0.58358(11) 0.0129(11) Uani 1 1 d . . . . .
C16 C 0.5359(8) 0.4625(2) 0.28198(11) 0.0126(11) Uani 1 1 d . . . . .
C40 C 0.5814(9) 0.7179(3) 0.55577(12) 0.0170(12) Uani 1 1 d . . . . .
H40 H 0.6946 0.6956 0.5653 0.020 Uiso 1 1 calc R . . . .
C38 C 0.3641(8) 0.6092(3) 0.57197(11) 0.0112(11) Uani 1 1 d . . . . .
H38 H 0.2167 0.5962 0.5701 0.013 Uiso 1 1 calc R . . . .
C37 C 0.4201(7) 0.6696(3) 0.61901(11) 0.0102(8) Uani 1 1 d . U . . .
H37 H 0.4119 0.7154 0.6086 0.012 Uiso 1 1 calc R . . . .
C55 C 0.4577(8) 0.2113(3) 0.58255(12) 0.0144(11) Uani 1 1 d . . . . .
C3 C 0.4540(9) 0.2671(3) 0.46125(12) 0.0188(12) Uani 1 1 d . . . . .
H3 H 0.4520 0.2567 0.4818 0.023 Uiso 1 1 calc R . . . .
C54 C 0.4468(8) 0.2782(3) 0.56775(12) 0.0140(11) Uani 1 1 d . . . . .
H54 H 0.4417 0.2789 0.5468 0.017 Uiso 1 1 calc R . . . .
C46 C 0.4312(8) 0.5349(2) 0.52589(11) 0.0126(11) Uani 1 1 d . . . . .
C9 C 0.5149(8) 0.3061(3) 0.30571(11) 0.0149(12) Uani 1 1 d . . . . .
C28 C 0.4693(8) 0.6312(2) 0.37565(11) 0.0129(7) Uani 1 1 d . U . . .
C17 C 0.7396(8) 0.4856(3) 0.27981(13) 0.0166(12) Uani 1 1 d . . . . .
H17 H 0.8219 0.4883 0.2970 0.020 Uiso 1 1 calc R . . . .
C15 C 0.4499(8) 0.4427(3) 0.31158(11) 0.0125(11) Uani 1 1 d . . . . .
H15 H 0.3023 0.4309 0.3089 0.015 Uiso 1 1 calc R . . . .
C47 C 0.2331(9) 0.5189(3) 0.51742(12) 0.0172(12) Uani 1 1 d . . . . .
H47 H 0.1305 0.5134 0.5320 0.021 Uiso 1 1 calc R . . . .
C31 C 0.4347(8) 0.6091(3) 0.66889(11) 0.0127(7) Uani 1 1 d . U . . .
C25 C 0.4487(8) 0.7699(2) 0.34739(12) 0.0136(11) Uani 1 1 d . . . . .
C34 C 0.4559(9) 0.7526(3) 0.69311(12) 0.0171(12) Uani 1 1 d . . . . .
C27 C 0.4686(8) 0.6980(3) 0.39186(12) 0.0148(9) Uani 1 1 d . U . . .
H27 H 0.4756 0.6960 0.4128 0.018 Uiso 1 1 calc R . . . .
C21 C 0.4215(9) 0.4577(3) 0.25675(12) 0.0178(12) Uani 1 1 d . . . . .
H21 H 0.2841 0.4415 0.2580 0.021 Uiso 1 1 calc R . . . .
C32 C 0.4389(8) 0.6205(3) 0.69946(11) 0.0148(9) Uani 1 1 d . U . . .
H32 H 0.4343 0.5786 0.7122 0.018 Uiso 1 1 calc R . . . .
C59 C 0.9334(8) 0.4945(3) 0.62240(11) 0.0128(10) Uani 1 1 d . . . . .
C45 C 0.4847(8) 0.5458(2) 0.55782(11) 0.0121(11) Uani 1 1 d . . . . .
H45 H 0.6323 0.5591 0.5589 0.015 Uiso 1 1 calc R . . . .
C44 C 0.2302(8) 0.7155(3) 0.54161(12) 0.0149(12) Uani 1 1 d . . . . .
H44 H 0.1014 0.6916 0.5417 0.018 Uiso 1 1 calc R . . . .
C5 C 0.4452(8) 0.2219(3) 0.41159(12) 0.0155(11) Uani 1 1 d . . . . .
H5 H 0.4373 0.1814 0.3982 0.019 Uiso 1 1 calc R . . . .
C22 C 0.4573(8) 0.5718(3) 0.32545(12) 0.0141(9) Uani 1 1 d . U . . .
H22 H 0.4489 0.5809 0.3049 0.017 Uiso 1 1 calc R . . . .
C18 C 0.8208(8) 0.5044(3) 0.25248(13) 0.0187(12) Uani 1 1 d . . . . .
H18 H 0.9580 0.5206 0.2511 0.022 Uiso 1 1 calc R . . . .
C19 C 0.7021(9) 0.4995(3) 0.22738(13) 0.0207(13) Uani 1 1 d . . . . .
H19 H 0.7577 0.5122 0.2087 0.025 Uiso 1 1 calc R . . . .
C8 C 0.5539(8) 0.3738(2) 0.32469(11) 0.0130(11) Uani 1 1 d . . . . .
H8 H 0.7038 0.3833 0.3241 0.016 Uiso 1 1 calc R . . . .
C7 C 0.4833(8) 0.3054(3) 0.36963(11) 0.0132(11) Uani 1 1 d . . . . .
H7 H 0.4886 0.2616 0.3579 0.016 Uiso 1 1 calc R . . . .
C10 C 0.6694(9) 0.2778(3) 0.28843(13) 0.0206(13) Uani 1 1 d . . . . .
H10 H 0.8025 0.2982 0.2898 0.025 Uiso 1 1 calc R . . . .
C41 C 0.6047(9) 0.7857(3) 0.54127(13) 0.0202(13) Uani 1 1 d . . . . .
H41 H 0.7331 0.8100 0.5412 0.024 Uiso 1 1 calc R . . . .
C36 C 0.4400(8) 0.6732(3) 0.65058(11) 0.0115(8) Uani 1 1 d . U . . .
C29 C -0.0188(8) 0.4897(2) 0.37660(11) 0.0135(11) Uani 1 1 d . . . . .
C51 C 0.5769(9) 0.5434(3) 0.50422(12) 0.0199(13) Uani 1 1 d . . . . .
H51 H 0.7135 0.5542 0.5096 0.024 Uiso 1 1 calc R . . . .
C14 C 0.3223(9) 0.2746(3) 0.30402(13) 0.0210(13) Uani 1 1 d . . . . .
H14 H 0.2157 0.2936 0.3160 0.025 Uiso 1 1 calc R . . . .
C48 C 0.1836(9) 0.5109(3) 0.48798(13) 0.0214(13) Uani 1 1 d . . . . .
H48 H 0.0479 0.4988 0.4825 0.026 Uiso 1 1 calc R . . . .
C60 C 0.9335(9) 0.4431(3) 0.64852(12) 0.0204(12) Uani 1 1 d . . . . .
H60A H 1.0397 0.4053 0.6460 0.031 Uiso 1 1 calc GR . . . .
H60B H 0.8006 0.4187 0.6501 0.031 Uiso 1 1 calc GR . . . .
H60C H 0.9604 0.4717 0.6665 0.031 Uiso 1 1 calc GR . . . .
C50 C 0.5257(10) 0.5361(3) 0.47438(12) 0.0239(13) Uani 1 1 d . . . . .
H50 H 0.6273 0.5421 0.4597 0.029 Uiso 1 1 calc R . . . .
C4 C 0.4405(9) 0.2093(3) 0.44101(13) 0.0184(12) Uani 1 1 d . . . . .
C43 C 0.2537(9) 0.7825(3) 0.52694(13) 0.0229(14) Uani 1 1 d . . . . .
H43 H 0.1417 0.8043 0.5169 0.028 Uiso 1 1 calc R . . . .
C20 C 0.5026(9) 0.4761(3) 0.22950(12) 0.0206(13) Uani 1 1 d . . . . .
H20 H 0.4208 0.4725 0.2123 0.025 Uiso 1 1 calc R . . . .
C13 C 0.2832(10) 0.2157(3) 0.28496(14) 0.0280(15) Uani 1 1 d . . . . .
H13 H 0.1513 0.1942 0.2840 0.034 Uiso 1 1 calc R . . . .
C33 C 0.4492(8) 0.6904(3) 0.71154(12) 0.0184(12) Uani 1 1 d . . . . .
H33 H 0.4519 0.6964 0.7324 0.022 Uiso 1 1 calc R . . . .
C30 C -0.0250(9) 0.5542(3) 0.39822(13) 0.0225(13) Uani 1 1 d . . . . .
H30A H -0.0943 0.5385 0.4163 0.034 Uiso 1 1 calc GR . . . .
H30B H -0.0988 0.5959 0.3894 0.034 Uiso 1 1 calc GR . . . .
H30C H 0.1143 0.5697 0.4029 0.034 Uiso 1 1 calc GR . . . .
C11 C 0.6310(10) 0.2192(3) 0.26891(15) 0.0304(16) Uani 1 1 d . . . . .
H11 H 0.7372 0.2007 0.2567 0.036 Uiso 1 1 calc R . . . .
C12 C 0.4401(11) 0.1886(3) 0.26730(13) 0.0299(15) Uani 1 1 d . . . . .
H12 H 0.4148 0.1487 0.2541 0.036 Uiso 1 1 calc R . . . .
C42 C 0.4408(10) 0.8175(3) 0.52698(13) 0.0258(14) Uani 1 1 d . . . . .
H42 H 0.4568 0.8637 0.5171 0.031 Uiso 1 1 calc R . . . .
C49 C 0.3297(10) 0.5204(3) 0.46634(13) 0.0251(14) Uani 1 1 d . . . . .
H49 H 0.2943 0.5160 0.4461 0.030 Uiso 1 1 calc R . . . .
O9 O 0.3916(10) 0.4118(4) 0.70041(15) 0.0471(19) Uani 0.7 1 d . . P . .

loop_
_atom_site_aniso_label
_atom_site_aniso_U_11
_atom_site_aniso_U_22
_atom_site_aniso_U_33
_atom_site_aniso_U_23
_atom_site_aniso_U_13
_atom_site_aniso_U_12
Mn2 0.0111(4) 0.0073(3) 0.0141(4) 0.0016(3) 0.0001(3) 0.0007(3)
Mn1 0.0110(4) 0.0084(3) 0.0149(4) -0.0011(3) 0.0001(3) 0.0006(3)
Cl2 0.0153(7) 0.0102(6) 0.0326(8) 0.0032(5) 0.0021(7) 0.0010(6)
Cl4 0.0183(8) 0.0097(6) 0.0326(8) -0.0046(5) 0.0020(6) 0.0010(6)
Cl3 0.0347(9) 0.0169(6) 0.0236(7) -0.0087(5) -0.0011(7) 0.0021(7)
Cl1 0.0280(8) 0.0154(6) 0.0381(9) 0.0118(6) -0.0035(7) -0.0007(6)
O5 0.0135(17) 0.0125(15) 0.0163(16) 0.0014(13) 0.0020(15) 0.0022(14)
O6 0.017(2) 0.0085(16) 0.0145(19) 0.0013(13) -0.0021(17) 0.0012(16)
O3 0.0047(18) 0.0129(19) 0.029(3) -0.0006(17) 0.0005(16) -0.0013(15)
O1 0.020(2) 0.0112(16) 0.0160(19) 0.0012(14) 0.0009(17) 0.0007(16)
O8 0.0085(19) 0.020(2) 0.019(2) 0.0025(16) 0.0017(16) 0.0007(16)
O2 0.0145(17) 0.0097(14) 0.0163(16) -0.0026(12) -0.0002(15) -0.0015(14)
O4 0.0073(19) 0.017(2) 0.025(2) -0.0058(17) 0.0020(16) -0.0010(16)
O7 0.0104(19) 0.019(2) 0.022(2) 0.0017(17) -0.0004(16) -0.0029(16)
N3 0.0078(18) 0.0099(17) 0.0133(19) 0.0022(14) -0.0006(16) 0.0005(16)
N2 0.008(2) 0.0109(19) 0.015(2) -0.0023(17) -0.0029(18) 0.0002(19)
N4 0.009(2) 0.0106(19) 0.012(2) 0.0042(15) 0.0026(18) 0.0001(18)
N1 0.006(2) 0.011(2) 0.018(2) 0.0012(17) -0.0023(19) 0.0010(17)
C39 0.019(3) 0.007(2) 0.013(3) 0.001(2) -0.001(2) 0.001(2)
C58 0.005(2) 0.009(2) 0.019(3) -0.0004(19) 0.000(2) 0.002(2)
C52 0.012(3) 0.012(2) 0.013(3) 0.0038(19) -0.001(2) 0.000(2)
C35 0.009(3) 0.014(2) 0.015(3) -0.0009(19) -0.001(2) 0.003(2)
C56 0.012(3) 0.011(2) 0.027(3) 0.001(2) 0.000(3) -0.001(2)
C24 0.013(3) 0.011(2) 0.021(3) 0.000(2) 0.004(3) 0.004(2)
C23 0.0089(18) 0.0127(16) 0.0183(18) -0.0025(15) -0.0005(17) 0.0017(16)
C57 0.007(3) 0.016(2) 0.021(3) 0.003(2) -0.003(2) 0.002(2)
C2 0.019(3) 0.015(2) 0.019(3) 0.000(2) -0.003(3) 0.003(2)
C6 0.004(3) 0.012(2) 0.023(3) 0.001(2) -0.002(2) 0.002(2)
C1 0.011(3) 0.011(2) 0.019(3) 0.002(2) -0.002(2) 0.003(2)
C26 0.013(3) 0.009(2) 0.023(3) -0.003(2) 0.003(3) 0.000(2)
C53 0.009(3) 0.013(2) 0.017(3) 0.000(2) 0.002(2) -0.002(2)
C16 0.013(3) 0.006(2) 0.018(3) -0.0007(19) 0.000(2) 0.004(2)
C40 0.018(3) 0.015(3) 0.018(3) 0.004(2) -0.005(2) 0.003(2)
C38 0.014(3) 0.008(2) 0.012(3) -0.001(2) -0.003(2) -0.002(2)
C37 0.0056(17) 0.0110(16) 0.0140(17) 0.0006(15) -0.0008(17) 0.0015(15)
C55 0.010(3) 0.008(2) 0.026(3) -0.002(2) -0.003(2) 0.000(2)
C3 0.020(3) 0.018(3) 0.018(3) 0.005(2) 0.001(3) 0.004(3)
C54 0.009(3) 0.015(2) 0.018(3) -0.001(2) -0.003(2) 0.000(2)
C46 0.017(3) 0.006(2) 0.015(3) 0.0024(19) 0.001(2) 0.004(2)
C9 0.018(3) 0.008(2) 0.019(3) -0.0009(19) 0.000(3) -0.002(2)
C28 0.0095(16) 0.0109(14) 0.0183(16) -0.0026(14) -0.0009(16) 0.0015(14)
C17 0.016(3) 0.013(3) 0.021(3) -0.004(2) 0.000(2) -0.001(2)
C15 0.010(3) 0.013(2) 0.015(3) -0.0042(19) 0.000(2) 0.002(2)
C47 0.026(3) 0.011(3) 0.015(3) 0.001(2) 0.000(2) 0.001(2)
C31 0.0086(16) 0.0131(15) 0.0164(16) 0.0014(14) 0.0013(15) 0.0029(15)
C25 0.007(3) 0.009(2) 0.025(3) 0.002(2) 0.003(2) 0.001(2)
C34 0.016(3) 0.014(2) 0.021(3) -0.002(2) -0.002(3) 0.003(2)
C27 0.013(2) 0.0136(18) 0.018(2) -0.0031(17) 0.0014(19) -0.0003(19)
C21 0.016(3) 0.015(3) 0.023(3) -0.002(2) -0.005(3) 0.000(2)
C32 0.014(2) 0.0154(19) 0.015(2) 0.0025(17) -0.0006(19) 0.0029(19)
C59 0.011(3) 0.014(2) 0.014(2) -0.004(2) 0.000(2) 0.001(2)
C45 0.013(3) 0.008(2) 0.016(3) 0.0032(18) 0.003(2) -0.002(2)
C44 0.015(3) 0.009(3) 0.021(3) -0.001(2) -0.002(2) 0.000(2)
C5 0.008(3) 0.011(2) 0.028(3) 0.003(2) -0.001(3) -0.002(2)
C22 0.010(2) 0.0139(19) 0.018(2) -0.0020(17) -0.001(2) 0.0032(19)
C18 0.016(3) 0.011(3) 0.028(3) -0.002(2) 0.005(3) 0.002(2)
C19 0.027(3) 0.015(3) 0.020(3) -0.001(2) 0.004(3) 0.005(3)
C8 0.011(3) 0.011(2) 0.017(3) 0.000(2) 0.003(2) 0.000(2)
C7 0.009(3) 0.011(2) 0.020(3) -0.004(2) -0.001(2) -0.002(2)
C10 0.022(3) 0.015(3) 0.024(3) -0.008(2) 0.001(3) 0.000(2)
C41 0.021(3) 0.014(3) 0.025(3) 0.002(2) -0.001(3) -0.009(2)
C36 0.0077(17) 0.0116(16) 0.0152(17) 0.0005(14) -0.0004(17) 0.0025(16)
C29 0.017(3) 0.007(2) 0.016(3) 0.004(2) -0.002(2) -0.002(2)
C51 0.025(3) 0.011(2) 0.024(3) -0.001(2) 0.007(3) -0.009(2)
C14 0.022(3) 0.019(3) 0.022(3) -0.001(3) 0.000(3) -0.003(3)
C48 0.029(3) 0.015(3) 0.020(3) -0.005(2) -0.008(3) 0.010(3)
C60 0.017(3) 0.025(3) 0.019(3) 0.002(2) -0.001(3) -0.001(3)
C50 0.039(4) 0.019(3) 0.014(3) 0.000(2) 0.009(3) 0.000(3)
C4 0.014(3) 0.013(2) 0.029(3) 0.009(2) 0.002(3) -0.002(2)
C43 0.032(4) 0.017(3) 0.020(3) 0.004(3) -0.004(3) 0.007(3)
C20 0.025(3) 0.021(3) 0.015(3) -0.003(2) -0.007(3) 0.005(3)
C13 0.030(4) 0.026(3) 0.028(4) -0.007(3) -0.004(3) -0.015(3)
C33 0.015(3) 0.026(3) 0.014(3) -0.002(2) 0.001(3) 0.002(3)
C30 0.014(3) 0.024(3) 0.030(3) -0.008(2) -0.002(3) 0.002(3)
C11 0.043(4) 0.018(3) 0.030(4) -0.006(3) 0.004(3) 0.002(3)
C12 0.049(4) 0.014(3) 0.027(3) -0.007(2) -0.008(4) -0.005(3)
C42 0.040(4) 0.013(3) 0.025(3) 0.005(2) 0.004(3) -0.003(3)
C49 0.045(4) 0.013(3) 0.017(3) -0.005(2) -0.003(3) 0.006(3)
O9 0.040(5) 0.062(5) 0.039(5) 0.009(4) -0.003(4) -0.003(4)

loop_
_atom_type_symbol
_atom_type_description
_atom_type_scat_dispersion_real
_atom_type_scat_dispersion_imag
_atom_type_scat_source
C C 0.0033 0.0016 'International Tables Vol C Tables 4.2.6.8 and 6.1.1.4'
H H 0.0000 0.0000 'International Tables Vol C Tables 4.2.6.8 and 6.1.1.4'
Cl Cl 0.1484 0.1585 'International Tables Vol C Tables 4.2.6.8 and 6.1.1.4'
Mn Mn 0.3368 0.7283 'International Tables Vol C Tables 4.2.6.8 and 6.1.1.4'
N N 0.0061 0.0033 'International Tables Vol C Tables 4.2.6.8 and 6.1.1.4'
O O 0.0106 0.0060 'International Tables Vol C Tables 4.2.6.8 and 6.1.1.4'

loop_
_geom_angle_atom_site_label_1
_geom_angle_atom_site_label_2
_geom_angle_atom_site_label_3
_geom_angle
_geom_angle_site_symmetry_1
_geom_angle_site_symmetry_3
_geom_angle_publ_flag
O5 Mn2 O6 92.35(14) . . ?
O5 Mn2 O8 96.97(15) . 1_455 ?
O5 Mn2 O7 96.64(15) . . ?
O5 Mn2 N3 92.27(16) . . ?
O5 Mn2 N4 174.83(15) . . ?
O6 Mn2 O8 96.56(15) . 1_455 ?
O6 Mn2 O7 97.18(15) . . ?
O6 Mn2 N3 174.71(17) . . ?
O6 Mn2 N4 92.67(15) . . ?
O7 Mn2 O8 160.20(13) . 1_455 ?
N3 Mn2 O8 80.33(15) . 1_455 ?
N3 Mn2 O7 84.83(16) . . ?
N3 Mn2 N4 82.77(16) . . ?
N4 Mn2 O8 83.67(15) . 1_455 ?
N4 Mn2 O7 81.51(16) . . ?
O3 Mn1 O4 162.24(13) . 1_655 ?
O1 Mn1 O3 96.45(16) . . ?
O1 Mn1 O2 93.20(14) . . ?
O1 Mn1 O4 96.89(16) . 1_655 ?
O1 Mn1 N2 174.16(15) . . ?
O1 Mn1 N1 91.43(15) . . ?
O2 Mn1 O3 95.13(15) . . ?
O2 Mn1 O4 95.78(15) . 1_655 ?
O2 Mn1 N2 92.62(15) . . ?
O2 Mn1 N1 174.96(16) . . ?
N2 Mn1 O3 82.61(16) . . ?
N2 Mn1 O4 82.93(16) . 1_655 ?
N2 Mn1 N1 82.76(16) . . ?
N1 Mn1 O3 86.31(15) . . ?
N1 Mn1 O4 81.69(15) . 1_655 ?
C31 O5 Mn2 128.5(3) . . ?
C58 O6 Mn2 128.1(3) . . ?
C29 O3 Mn1 144.2(3) . . ?
C1 O1 Mn1 129.9(3) . . ?
C59 O8 Mn2 140.3(3) . 1_655 ?
C28 O2 Mn1 128.6(3) . . ?
C29 O4 Mn1 140.8(3) . 1_455 ?
C59 O7 Mn2 140.4(3) . . ?
C38 N3 Mn2 111.7(3) . . ?
C37 N3 Mn2 125.9(4) . . ?
C37 N3 C38 122.2(4) . . ?
C15 N2 Mn1 114.2(3) . . ?
C22 N2 Mn1 125.5(3) . . ?
C22 N2 C15 120.1(4) . . ?
C52 N4 Mn2 125.5(3) . . ?
C52 N4 C45 121.7(4) . . ?
C45 N4 Mn2 112.7(3) . . ?
C8 N1 Mn1 112.2(3) . . ?
C7 N1 Mn1 125.7(4) . . ?
C7 N1 C8 121.6(4) . . ?
C40 C39 C38 121.3(5) . . ?
C40 C39 C44 119.3(5) . . ?
C44 C39 C38 119.3(5) . . ?
O6 C58 C57 116.9(4) . . ?
O6 C58 C53 125.5(4) . . ?
C53 C58 C57 117.6(4) . . ?
N4 C52 H52 117.3 . . ?
N4 C52 C53 125.5(5) . . ?
C53 C52 H52 117.3 . . ?
C34 C35 H35 120.0 . . ?
C34 C35 C36 120.1(5) . . ?
C36 C35 H35 120.0 . . ?
C57 C56 H56 120.0 . . ?
C55 C56 H56 120.0 . . ?
C55 C56 C57 119.9(5) . . ?
C23 C24 H24 119.8 . . ?
C25 C24 H24 119.8 . . ?
C25 C24 C23 120.4(5) . . ?
C24 C23 C22 116.6(5) . . ?
C28 C23 C24 119.7(4) . . ?
C28 C23 C22 123.7(4) . . ?
C58 C57 H57 119.5 . . ?
C56 C57 C58 121.0(5) . . ?
C56 C57 H57 119.5 . . ?
C1 C2 H2 119.6 . . ?
C3 C2 H2 119.6 . . ?
C3 C2 C1 120.7(5) . . ?
C1 C6 C5 119.1(5) . . ?
C1 C6 C7 123.6(4) . . ?
C7 C6 C5 117.1(5) . . ?
O1 C1 C2 118.3(4) . . ?
O1 C1 C6 123.1(5) . . ?
C2 C1 C6 118.6(4) . . ?
C25 C26 H26 120.2 . . ?
C27 C26 H26 120.2 . . ?
C27 C26 C25 119.5(4) . . ?
C58 C53 C52 122.5(4) . . ?
C58 C53 C54 120.8(4) . . ?
C54 C53 C52 116.7(5) . . ?
C17 C16 C15 119.5(5) . . ?
C21 C16 C17 118.8(5) . . ?
C21 C16 C15 121.7(5) . . ?
C39 C40 H40 119.9 . . ?
C39 C40 C41 120.2(5) . . ?
C41 C40 H40 119.9 . . ?
N3 C38 C39 115.5(4) . . ?
N3 C38 H38 106.9 . . ?
N3 C38 C45 107.2(4) . . ?
C39 C38 H38 106.9 . . ?
C39 C38 C45 112.8(4) . . ?
C45 C38 H38 106.9 . . ?
N3 C37 H37 117.4 . . ?
N3 C37 C36 125.2(4) . . ?
C36 C37 H37 117.4 . . ?
C56 C55 Cl4 120.0(4) . . ?
C54 C55 Cl4 119.5(4) . . ?
C54 C55 C56 120.5(5) . . ?
C2 C3 H3 119.9 . . ?
C2 C3 C4 120.1(5) . . ?
C4 C3 H3 119.9 . . ?
C53 C54 H54 119.9 . . ?
C55 C54 C53 120.1(5) . . ?
C55 C54 H54 119.9 . . ?
C47 C46 C45 120.9(5) . . ?
C51 C46 C47 118.5(5) . . ?
C51 C46 C45 120.6(5) . . ?
C10 C9 C8 119.7(5) . . ?
C10 C9 C14 119.3(5) . . ?
C14 C9 C8 120.9(5) . . ?
O2 C28 C23 123.7(4) . . ?
O2 C28 C27 118.2(5) . . ?
C27 C28 C23 118.1(4) . . ?
C16 C17 H17 120.0 . . ?
C18 C17 C16 120.0(5) . . ?
C18 C17 H17 120.0 . . ?
N2 C15 C16 113.7(4) . . ?
N2 C15 H15 107.9 . . ?
N2 C15 C8 107.5(4) . . ?
C16 C15 H15 107.9 . . ?
C16 C15 C8 111.8(4) . . ?
C8 C15 H15 107.9 . . ?
C46 C47 H47 119.7 . . ?
C48 C47 C46 120.7(5) . . ?
C48 C47 H47 119.7 . . ?
O5 C31 C32 118.5(4) . . ?
O5 C31 C36 124.3(5) . . ?
C32 C31 C36 117.2(4) . . ?
C24 C25 Cl2 119.0(4) . . ?
C24 C25 C26 120.9(4) . . ?
C26 C25 Cl2 120.2(4) . . ?
C35 C34 Cl3 119.4(4) . . ?
C35 C34 C33 120.7(5) . . ?
C33 C34 Cl3 120.0(4) . . ?
C26 C27 C28 121.5(5) . . ?
C26 C27 H27 119.3 . . ?
C28 C27 H27 119.3 . . ?
C16 C21 H21 119.4 . . ?
C16 C21 C20 121.2(5) . . ?
C20 C21 H21 119.4 . . ?
C31 C32 H32 119.0 . . ?
C33 C32 C31 122.0(5) . . ?
C33 C32 H32 119.0 . . ?
O8 C59 O7 122.3(5) . . ?
O8 C59 C60 118.8(5) . . ?
O7 C59 C60 118.9(5) . . ?
N4 C45 C38 106.0(4) . . ?
N4 C45 C46 115.1(4) . . ?
N4 C45 H45 107.7 . . ?
C38 C45 H45 107.7 . . ?
C46 C45 C38 112.3(4) . . ?
C46 C45 H45 107.7 . . ?
C39 C44 H44 119.7 . . ?
C43 C44 C39 120.5(5) . . ?
C43 C44 H44 119.7 . . ?
C6 C5 H5 120.0 . . ?
C4 C5 C6 120.0(5) . . ?
C4 C5 H5 120.0 . . ?
N2 C22 C23 125.8(5) . . ?
N2 C22 H22 117.1 . . ?
C23 C22 H22 117.1 . . ?
C17 C18 H18 119.9 . . ?
C19 C18 C17 120.1(5) . . ?
C19 C18 H18 119.9 . . ?
C18 C19 H19 120.1 . . ?
C20 C19 C18 119.8(5) . . ?
C20 C19 H19 120.1 . . ?
N1 C8 C9 117.2(4) . . ?
N1 C8 C15 107.9(4) . . ?
N1 C8 H8 106.8 . . ?
C9 C8 C15 110.7(4) . . ?
C9 C8 H8 106.8 . . ?
C15 C8 H8 106.8 . . ?
N1 C7 C6 124.8(4) . . ?
N1 C7 H7 117.6 . . ?
C6 C7 H7 117.6 . . ?
C9 C10 H10 119.8 . . ?
C9 C10 C11 120.3(6) . . ?
C11 C10 H10 119.8 . . ?
C40 C41 H41 120.1 . . ?
C42 C41 C40 119.9(5) . . ?
C42 C41 H41 120.1 . . ?
C35 C36 C37 116.8(4) . . ?
C35 C36 C31 120.3(5) . . ?
C31 C36 C37 122.8(4) . . ?
O3 C29 O4 122.1(4) . . ?
O3 C29 C30 119.9(5) . . ?
O4 C29 C30 118.0(5) . . ?
C46 C51 H51 119.6 . . ?
C46 C51 C50 120.7(6) . . ?
C50 C51 H51 119.6 . . ?
C9 C14 H14 119.6 . . ?
C9 C14 C13 120.9(6) . . ?
C13 C14 H14 119.6 . . ?
C47 C48 H48 119.7 . . ?
C47 C48 C49 120.6(6) . . ?
C49 C48 H48 119.7 . . ?
C59 C60 H60A 109.5 . . ?
C59 C60 H60B 109.5 . . ?
C59 C60 H60C 109.5 . . ?
H60A C60 H60B 109.5 . . ?
H60A C60 H60C 109.5 . . ?
H60B C60 H60C 109.5 . . ?
C51 C50 H50 119.9 . . ?
C49 C50 C51 120.2(6) . . ?
C49 C50 H50 119.9 . . ?
C3 C4 Cl1 118.4(4) . . ?
C5 C4 Cl1 120.0(4) . . ?
C5 C4 C3 121.5(5) . . ?
C44 C43 H43 120.2 . . ?
C42 C43 C44 119.7(5) . . ?
C42 C43 H43 120.2 . . ?
C21 C20 H20 120.0 . . ?
C19 C20 C21 120.0(5) . . ?
C19 C20 H20 120.0 . . ?
C14 C13 H13 120.4 . . ?
C14 C13 C12 119.1(6) . . ?
C12 C13 H13 120.4 . . ?
C34 C33 H33 120.1 . . ?
C32 C33 C34 119.7(5) . . ?
C32 C33 H33 120.1 . . ?
C29 C30 H30A 109.5 . . ?
C29 C30 H30B 109.5 . . ?
C29 C30 H30C 109.5 . . ?
H30A C30 H30B 109.5 . . ?
H30A C30 H30C 109.5 . . ?
H30B C30 H30C 109.5 . . ?
C10 C11 H11 120.0 . . ?
C12 C11 C10 120.1(6) . . ?
C12 C11 H11 120.0 . . ?
C13 C12 H12 119.8 . . ?
C11 C12 C13 120.4(5) . . ?
C11 C12 H12 119.8 . . ?
C41 C42 C43 120.4(5) . . ?
C41 C42 H42 119.8 . . ?
C43 C42 H42 119.8 . . ?
C48 C49 H49 120.3 . . ?
C50 C49 C48 119.3(6) . . ?
C50 C49 H49 120.3 . . ?

loop_
_geom_bond_atom_site_label_1
_geom_bond_atom_site_label_2
_geom_bond_distance
_geom_bond_site_symmetry_2
_geom_bond_publ_flag
Mn2 O5 1.886(4) . ?
Mn2 O6 1.891(3) . ?
Mn2 O8 2.233(3) 1_455 ?
Mn2 O7 2.217(4) . ?
Mn2 N3 1.990(4) . ?
Mn2 N4 1.994(4) . ?
Mn1 O3 2.205(3) . ?
Mn1 O1 1.872(3) . ?
Mn1 O2 1.903(3) . ?
Mn1 O4 2.226(4) 1_655 ?
Mn1 N2 1.990(4) . ?
Mn1 N1 2.000(4) . ?
Cl2 C25 1.739(5) . ?
Cl4 C55 1.742(5) . ?
Cl3 C34 1.747(5) . ?
Cl1 C4 1.753(5) . ?
O5 C31 1.326(6) . ?
O6 C58 1.321(5) . ?
O3 C29 1.258(6) . ?
O1 C1 1.321(5) . ?
O8 Mn2 2.233(3) 1_655 ?
O8 C59 1.253(6) . ?
O2 C28 1.328(5) . ?
O4 Mn1 2.226(4) 1_455 ?
O4 C29 1.266(6) . ?
O7 C59 1.266(6) . ?
N3 C38 1.473(6) . ?
N3 C37 1.292(6) . ?
N2 C15 1.492(6) . ?
N2 C22 1.283(6) . ?
N4 C52 1.286(6) . ?
N4 C45 1.483(5) . ?
N1 C8 1.480(6) . ?
N1 C7 1.296(6) . ?
C39 C40 1.382(7) . ?
C39 C38 1.519(7) . ?
C39 C44 1.394(7) . ?
C58 C57 1.418(6) . ?
C58 C53 1.402(7) . ?
C52 H52 0.9500 . ?
C52 C53 1.455(6) . ?
C35 H35 0.9500 . ?
C35 C34 1.364(7) . ?
C35 C36 1.408(6) . ?
C56 H56 0.9500 . ?
C56 C57 1.397(7) . ?
C56 C55 1.382(7) . ?
C24 H24 0.9500 . ?
C24 C23 1.418(7) . ?
C24 C25 1.367(7) . ?
C23 C28 1.411(7) . ?
C23 C22 1.442(6) . ?
C57 H57 0.9500 . ?
C2 H2 0.9500 . ?
C2 C1 1.415(7) . ?
C2 C3 1.377(7) . ?
C6 C1 1.416(7) . ?
C6 C5 1.431(6) . ?
C6 C7 1.425(7) . ?
C26 H26 0.9500 . ?
C26 C25 1.390(7) . ?
C26 C27 1.387(6) . ?
C53 C54 1.406(6) . ?
C16 C17 1.404(7) . ?
C16 C15 1.499(7) . ?
C16 C21 1.372(7) . ?
C40 H40 0.9500 . ?
C40 C41 1.393(7) . ?
C38 H38 1.0000 . ?
C38 C45 1.530(7) . ?
C37 H37 0.9500 . ?
C37 C36 1.438(7) . ?
C55 C54 1.380(6) . ?
C3 H3 0.9500 . ?
C3 C4 1.389(7) . ?
C54 H54 0.9500 . ?
C46 C47 1.387(8) . ?
C46 C45 1.502(7) . ?
C46 C51 1.380(7) . ?
C9 C8 1.512(6) . ?
C9 C10 1.380(7) . ?
C9 C14 1.389(7) . ?
C28 C27 1.407(6) . ?
C17 H17 0.9500 . ?
C17 C18 1.391(7) . ?
C15 H15 1.0000 . ?
C15 C8 1.535(6) . ?
C47 H47 0.9500 . ?
C47 C48 1.381(7) . ?
C31 C32 1.402(7) . ?
C31 C36 1.422(6) . ?
C34 C33 1.397(7) . ?
C27 H27 0.9500 . ?
C21 H21 0.9500 . ?
C21 C20 1.385(7) . ?
C32 H32 0.9500 . ?
C32 C33 1.372(7) . ?
C59 C60 1.503(7) . ?
C45 H45 1.0000 . ?
C44 H44 0.9500 . ?
C44 C43 1.384(7) . ?
C5 H5 0.9500 . ?
C5 C4 1.353(7) . ?
C22 H22 0.9500 . ?
C18 H18 0.9500 . ?
C18 C19 1.382(8) . ?
C19 H19 0.9500 . ?
C19 C20 1.380(8) . ?
C8 H8 1.0000 . ?
C7 H7 0.9500 . ?
C10 H10 0.9500 . ?
C10 C11 1.398(8) . ?
C41 H41 0.9500 . ?
C41 C42 1.380(8) . ?
C29 C30 1.519(7) . ?
C51 H51 0.9500 . ?
C51 C50 1.400(7) . ?
C14 H14 0.9500 . ?
C14 C13 1.392(8) . ?
C48 H48 0.9500 . ?
C48 C49 1.383(8) . ?
C60 H60A 0.9800 . ?
C60 H60B 0.9800 . ?
C60 H60C 0.9800 . ?
C50 H50 0.9500 . ?
C50 C49 1.368(8) . ?
C43 H43 0.9500 . ?
C43 C42 1.381(8) . ?
C20 H20 0.9500 . ?
C13 H13 0.9500 . ?
C13 C12 1.393(9) . ?
C33 H33 0.9500 . ?
C30 H30A 0.9800 . ?
C30 H30B 0.9800 . ?
C30 H30C 0.9800 . ?
C11 H11 0.9500 . ?
C11 C12 1.372(9) . ?
C12 H12 0.9500 . ?
C42 H42 0.9500 . ?
C49 H49 0.9500 . ?
